data_2011043
loop_
_publ_author_name
'Batsanov, Andrei S.'

_publ_section_title
;
 Magnesium sulfate hexahydrate at 120K
;
_journal_issue 6
_journal_name_full 'Acta Crystallographica Section C'
_journal_page_first e230
_journal_page_last e231
_journal_paper_doi 10.1107/S0108270100006442
_journal_volume 56
_journal_year 2000
_chemical_formula_iupac '[Mg (H2 O)6] S O4'
_chemical_formula_moiety 'H12 Mg O6 2+, O4 S 2-'
_chemical_formula_sum 'H12 Mg O10 S'
_chemical_formula_weight 228.47
_chemical_name_common 'mineral hexahydrite'
_chemical_name_systematic
;
 magnesium sulfate hexahydrate
;
_space_group_IT_number 15
_symmetry_cell_setting monoclinic
_symmetry_space_group_name_Hall '-C 2yc'
_symmetry_space_group_name_H-M 'C 1 2/c 1'
_audit_creation_method SHELXL-97
_cell_angle_alpha 90.00
_cell_angle_beta 98.780(10)
_cell_angle_gamma 90.00
_cell_formula_units_Z 8
_cell_length_a 9.975(2)
_cell_length_b 7.186(2)
_cell_length_c 24.267(6)
_cell_measurement_reflns_used 552
_cell_measurement_temperature 120(2)
_cell_measurement_theta_max 25.7
_cell_measurement_theta_min 11.9
_cell_volume 1719.1(7)
_computing_cell_refinement SMART
_computing_data_collection 'SMART (Bruker, 1999)'
_computing_data_reduction 'SAINT (Bruker, 1999)'
_computing_publication_material SHELXTL
_computing_structure_refinement SHELXTL
_computing_structure_solution 'SHELXTL (Bruker, 1997)'
_diffrn_ambient_temperature 120(2)
_diffrn_detector_area_resol_mean 8
_diffrn_measured_fraction_theta_full .980
_diffrn_measured_fraction_theta_max .910
_diffrn_measurement_device_type 'SMART 1K CCD area-detector'
_diffrn_measurement_method \w
_diffrn_radiation_monochromator graphite
_diffrn_radiation_source 'fine-focus sealed tube'
_diffrn_radiation_type MoK\a
_diffrn_radiation_wavelength .71073
_diffrn_reflns_av_R_equivalents .020
_diffrn_reflns_av_sigmaI/netI .0129
_diffrn_reflns_limit_h_max 12
_diffrn_reflns_limit_h_min -12
_diffrn_reflns_limit_k_max 8
_diffrn_reflns_limit_k_min -8
_diffrn_reflns_limit_l_max 29
_diffrn_reflns_limit_l_min -29
_diffrn_reflns_number 6251
_diffrn_reflns_theta_full 25.99
_diffrn_reflns_theta_max 26.91
_diffrn_reflns_theta_min 1.70
_diffrn_standards_decay_% 0
_diffrn_standards_number 0
_exptl_absorpt_coefficient_mu .479
_exptl_absorpt_correction_T_max .837
_exptl_absorpt_correction_T_min .679
_exptl_absorpt_correction_type multi-scan
_exptl_absorpt_process_details '(SADABS; Sheldrick, 1998)'
_exptl_crystal_colour colourless
_exptl_crystal_density_diffrn 1.765
_exptl_crystal_density_method 'not measured'
_exptl_crystal_description block
_exptl_crystal_F_000 960
_exptl_crystal_size_max .75
_exptl_crystal_size_mid .40
_exptl_crystal_size_min .35
_refine_diff_density_max .325
_refine_diff_density_min -.379
_refine_ls_extinction_method none
_refine_ls_goodness_of_fit_ref 1.189
_refine_ls_hydrogen_treatment refall
_refine_ls_matrix_type full
_refine_ls_number_parameters 159
_refine_ls_number_reflns 1689
_refine_ls_number_restraints 0
_refine_ls_restrained_S_all 1.189
_refine_ls_R_factor_all .030
_refine_ls_R_factor_gt .029
_refine_ls_shift/su_max .001
_refine_ls_shift/su_mean .000
_refine_ls_structure_factor_coef Fsqd
_refine_ls_weighting_details 'calc w = 1/[\s^2^(Fo^2^)+(0.0341P)^2^+3.3810P] where P = (Fo^2^+2Fc^2^)/3'
_refine_ls_weighting_scheme calc
_refine_ls_wR_factor_ref .078
_reflns_number_gt 1604
_reflns_number_total 1689
_reflns_threshold_expression I>2\s(I)
_cod_data_source_file qa0292.cif
_cod_data_source_block I
_cod_depositor_comments
;
The following automatic conversions were performed:
'_symmetry_cell_setting' value 'Monoclinic' changed to 'monoclinic'
according to '/home/saulius/struct/CIF-dictionaries/cif_core.dic'
dictionary named 'cif_core.dic' version 2.4.1 from 2010-06-29.

Automatic conversion script
Id: cif_fix_enum 1527 2010-12-29 10:47:43Z saulius 

The following automatic conversions were performed:

'_symmetry_cell_setting' value 'Monoclinic' changed to 'monoclinic'
according to /home/saulius/struct/CIF-dictionaries/cif_core.dic
dictionary named 'cif_core.dic' version 2.4.1 from 2010-06-29.

Automatic conversion script
Id: cif_fix_values 1715 2011-07-08 13:25:40Z adriana 
;
_cod_original_sg_symbol_H-M 'C 2/c'
_cod_database_code 2011043
_cod_database_fobs_code 2011043

loop_
_symmetry_equiv_pos_as_xyz
'x, y, z'
'-x, y, -z+1/2'
'x+1/2, y+1/2, z'
'-x+1/2, y+1/2, -z+1/2'
'-x, -y, -z'
'x, -y, z-1/2'
'-x+1/2, -y+1/2, -z'
'x+1/2, -y+1/2, z-1/2'

loop_
_atom_site_label
_atom_site_fract_x
_atom_site_fract_y
_atom_site_fract_z
_atom_site_U_iso_or_equiv
_atom_site_adp_type
_atom_site_calc_flag
_atom_site_refinement_flags
_atom_site_occupancy
_atom_site_disorder_assembly
_atom_site_disorder_group
_atom_site_type_symbol
Mg1 .5000 .5000 .0000 .0127(2) Uani d S 1 . . Mg
Mg2 1.0000 .93896(12) .2500 .0116(2) Uani d S 1 . . Mg
S .86905(4) .44642(6) .12308(2) .01197(14) Uani d . 1 . . S
O1 .77516(13) .59334(18) .13601(5) .0151(3) Uani d . 1 . . O
O2 .98840(14) .44126(19) .16642(6) .0197(3) Uani d . 1 . . O
O3 .91037(14) .48866(19) .06833(6) .0161(3) Uani d . 1 . . O
O4 .79963(13) .26483(18) .11916(6) .0154(3) Uani d . 1 . . O
O5 .58737(15) .7159(2) .04683(6) .0175(3) Uani d . 1 . . O
H1 .643(3) .694(4) .0748(12) .028(7) Uiso d . 1 . . H
H2 .549(3) .802(4) .0558(11) .024(7) Uiso d . 1 . . H
O6 .53553(16) .3247(2) .06722(7) .0232(3) Uani d . 1 . . O
H3 .501(3) .227(5) .0681(12) .038(8) Uiso d . 1 . . H
H4 .611(3) .309(4) .0868(11) .026(7) Uiso d . 1 . . H
O7 .31152(15) .5521(2) .02144(7) .0213(3) Uani d . 1 . . O
H5 .302(3) .623(4) .0456(13) .030(7) Uiso d . 1 . . H
H6 .243(4) .532(5) .0008(17) .055(10) Uiso d . 1 . . H
O8 .88639(14) 1.1442(2) .28192(6) .0146(3) Uani d . 1 . . O
H7 .841(3) 1.106(4) .3027(11) .014(6) Uiso d . 1 . . H
H8 .924(3) 1.239(4) .2957(12) .036(8) Uiso d . 1 . . H
O9 .88403(16) .7415(2) .28058(6) .0171(3) Uani d . 1 . . O
H9 .914(3) .650(5) .2958(12) .034(8) Uiso d . 1 . . H
H10 .810(3) .720(4) .2715(12) .031(8) Uiso d . 1 . . H
O10 .85847(15) .9405(2) .17928(6) .0169(3) Uani d . 1 . . O
H11 .838(3) .845(4) .1627(12) .030(7) Uiso d . 1 . . H
H12 .840(3) 1.033(4) .1592(11) .022(6) Uiso d . 1 . . H

loop_
_atom_site_aniso_label
_atom_site_aniso_U_11
_atom_site_aniso_U_22
_atom_site_aniso_U_33
_atom_site_aniso_U_12
_atom_site_aniso_U_13
_atom_site_aniso_U_23
Mg1 .0118(4) .0122(4) .0135(4) -.0001(3) -.0001(3) -.0007(3)
Mg2 .0113(4) .0115(4) .0116(4) .000 .0004(3) .000
S .0123(2) .0101(2) .0126(2) .00030(16) -.00082(17) -.00036(16)
O1 .0160(7) .0134(7) .0158(7) .0027(5) .0017(5) -.0007(5)
O2 .0196(7) .0144(7) .0218(8) .0013(5) -.0076(6) -.0014(6)
O3 .0175(7) .0145(7) .0169(7) .0002(5) .0045(5) .0003(5)
O4 .0171(7) .0114(7) .0169(7) -.0015(5) .0003(5) .0010(5)
O5 .0152(7) .0162(7) .0193(8) .0029(6) -.0030(6) -.0046(6)
O6 .0188(8) .0214(8) .0258(8) -.0080(6) -.0079(6) .0100(6)
O7 .0143(7) .0275(8) .0213(8) .0016(6) .0005(6) -.0110(7)
O8 .0146(7) .0135(7) .0158(7) -.0018(5) .0031(6) -.0021(6)
O9 .0137(7) .0158(7) .0209(7) -.0011(6) -.0003(6) .0054(6)
O10 .0219(7) .0126(7) .0141(7) -.0008(6) -.0043(6) .0009(6)

loop_
_atom_type_symbol
_atom_type_description
_atom_type_scat_dispersion_real
_atom_type_scat_dispersion_imag
_atom_type_scat_source
O O .0106 .0060 'International Tables Vol C Tables 4.2.6.8 and 6.1.1.4'
H H .0000 .0000 'International Tables Vol C Tables 4.2.6.8 and 6.1.1.4'
Mg Mg .0486 .0363 'International Tables Vol C Tables 4.2.6.8 and 6.1.1.4'
S S .1246 .1234 'International Tables Vol C Tables 4.2.6.8 and 6.1.1.4'

loop_
_geom_angle_atom_site_label_1
_geom_angle_atom_site_label_2
_geom_angle_atom_site_label_3
_geom_angle_site_symmetry_1
_geom_angle_site_symmetry_3
_geom_angle
_geom_angle_publ_flag
O5 Mg1 O5 . 5_665 180.00(7) ?
O5 Mg1 O6 . . 90.96(7) yes
O5 Mg1 O6 5_665 . 89.04(7) ?
O5 Mg1 O6 . 5_665 89.04(7) ?
O5 Mg1 O6 5_665 5_665 90.96(7) ?
O6 Mg1 O6 . 5_665 180.00(9) ?
O5 Mg1 O7 . 5_665 87.13(6) ?
O5 Mg1 O7 5_665 5_665 92.87(6) ?
O6 Mg1 O7 . 5_665 92.05(7) ?
O6 Mg1 O7 5_665 5_665 87.95(7) ?
O5 Mg1 O7 . . 92.87(6) yes
O5 Mg1 O7 5_665 . 87.13(6) ?
O6 Mg1 O7 . . 87.95(7) yes
O6 Mg1 O7 5_665 . 92.05(7) ?
O7 Mg1 O7 5_665 . 180.00(8) ?
O9 Mg2 O9 2_755 . 91.88(9) yes
O9 Mg2 O10 2_755 2_755 87.25(7) ?
O9 Mg2 O10 . 2_755 93.18(7) yes
O9 Mg2 O10 2_755 . 93.18(7) ?
O9 Mg2 O10 . . 87.25(7) yes
O10 Mg2 O10 2_755 . 179.38(10) yes
O9 Mg2 O8 2_755 . 178.49(7) yes
O9 Mg2 O8 . . 89.22(6) yes
O10 Mg2 O8 2_755 . 91.67(6) yes
O10 Mg2 O8 . . 87.89(6) yes
O9 Mg2 O8 2_755 2_755 89.22(6) ?
O9 Mg2 O8 . 2_755 178.49(7) ?
O10 Mg2 O8 2_755 2_755 87.89(6) ?
O10 Mg2 O8 . 2_755 91.67(6) ?
O8 Mg2 O8 . 2_755 89.69(9) yes
O2 S O4 . . 110.28(8) ?
O2 S O1 . . 109.76(8) ?
O4 S O1 . . 109.87(8) ?
O2 S O3 . . 110.03(9) ?
O4 S O3 . . 108.42(8) ?
O1 S O3 . . 108.45(8) ?
Mg1 O5 H1 . . 119(2) ?
Mg1 O5 H2 . . 125(2) ?
H1 O5 H2 . . 103(3) ?
Mg1 O6 H3 . . 123(2) ?
Mg1 O6 H4 . . 124.4(19) ?
H3 O6 H4 . . 103(3) ?
Mg1 O7 H5 . . 121(2) ?
Mg1 O7 H6 . . 123(3) ?
H5 O7 H6 . . 113(3) ?
Mg2 O8 H7 . . 113.3(18) ?
Mg2 O8 H8 . . 120(2) ?
H7 O8 H8 . . 108(3) ?
Mg2 O9 H9 . . 124(2) ?
Mg2 O9 H10 . . 128(2) ?
H9 O9 H10 . . 104(3) ?
Mg2 O10 H11 . . 120(2) ?
Mg2 O10 H12 . . 124.0(18) ?
H11 O10 H12 . . 112(3) ?

loop_
_geom_bond_atom_site_label_1
_geom_bond_atom_site_label_2
_geom_bond_site_symmetry_2
_geom_bond_distance
_geom_bond_publ_flag
Mg1 O5 . 2.0385(15) yes
Mg1 O5 5_665 2.0385(15) ?
Mg1 O6 . 2.0485(15) yes
Mg1 O6 5_665 2.0485(15) ?
Mg1 O7 5_665 2.0601(15) ?
Mg1 O7 . 2.0601(15) yes
Mg2 O9 2_755 2.0409(16) ?
Mg2 O9 . 2.0409(16) yes
Mg2 O10 2_755 2.0491(14) ?
Mg2 O10 . 2.0491(14) yes
Mg2 O8 . 2.0804(16) yes
Mg2 O8 2_755 2.0804(16) ?
S O2 . 1.4638(14) yes
S O4 . 1.4735(14) yes
S O1 . 1.4764(14) yes
S O3 . 1.4814(14) yes
O5 H1 . .82(3) ?
O5 H2 . .78(3) ?
O6 H3 . .78(3) ?
O6 H4 . .83(3) ?
O7 H5 . .79(3) ?
O7 H6 . .80(4) ?
O8 H7 . .77(3) ?
O8 H8 . .82(3) ?
O9 H9 . .79(3) ?
O9 H10 . .75(3) ?
O10 H11 . .80(3) ?
O10 H12 . .83(3) ?

loop_
_geom_hbond_atom_site_label_D
_geom_hbond_atom_site_label_H
_geom_hbond_atom_site_label_A
_geom_hbond_site_symmetry_A
_geom_hbond_distance_DH
_geom_hbond_distance_HA
_geom_hbond_distance_DA
_geom_hbond_angle_DHA
O5 H1 O1 . .82(3) 1.97(3) 2.780(2) 169(3)
O5 H2 O3 3_455 .78(3) 1.98(3) 2.741(2) 165(3)
O6 H3 O3 3_445 .78(3) 1.94(4) 2.720(2) 178(3)
O6 H4 O4 . .83(3) 1.95(3) 2.775(2) 169(3)
O7 H5 O4 3_455 .79(3) 2.06(3) 2.839(2) 168(3)
O7 H6 O3 5_665 .80(4) 2.09(4) 2.874(2) 165(4)
O8 H7 O1 4_655 .77(3) 2.02(3) 2.771(2) 162(3)
O8 H8 O2 2_765 .82(3) 1.86(3) 2.685(2) 174(3)
O9 H9 O2 2_755 .79(3) 1.94(3) 2.725(2) 172(3)
O9 H10 O8 4_645 .75(3) 2.24(3) 2.969(2) 162(3)
O10 H11 O1 . .80(3) 1.99(3) 2.784(2) 168(3)
O10 H12 O4 1_565 .83(3) 1.94(3) 2.765(2) 174(3)
